data_4329279
loop_
_publ_author_name
'George J. Sopasis'
'Angelos B. Canaj'
'Aggelos Philippidis'
'Milosz Siczek'
'Tadeusz Lis'
'James R. O'Brien'
'Manolis M. Antonakis'
'Spiros A. Pergantis'
'Constantinos J. Milios'

_publ_section_title
;
 Heptanuclear Heterometallic [Cu6Ln] Clusters: Trapping Lanthanides into
 Copper Cages with Artificial Amino Acids
;
_journal_name_full 'Inorganic Chemistry'
_journal_page_first 5911
_journal_page_last 5918
_journal_paper_doi 10.1021/ic300538q
_journal_volume 51
_journal_year 2012
_chemical_formula_moiety 'C30 H60 Cu6 N9 O30 Tm , 6.75(C H4 O),     1.5 (C4 H10 O)'
_chemical_formula_sum 'C42.75 H102 Cu6 N9 O38.25 Tm'
_chemical_formula_weight 1904.50
_chemical_name_systematic
; 
 ? 
;
_space_group_IT_number 176
_symmetry_cell_setting hexagonal
_symmetry_space_group_name_Hall '-P 6c'
_symmetry_space_group_name_H-M 'P 63/m'
_atom_sites_solution_hydrogens geom
_atom_sites_solution_primary direct
_atom_sites_solution_secondary difmap
_audit_creation_method SHELXL-97
_cell_angle_alpha 90.00
_cell_angle_beta 90.00
_cell_angle_gamma 120.00
_cell_formula_units_Z 2
_cell_length_a 19.852(7)
_cell_length_b 19.852(7)
_cell_length_c 13.239(4)
_cell_measurement_reflns_used 11534
_cell_measurement_temperature 100(2)
_cell_measurement_theta_max 30.03
_cell_measurement_theta_min 2.56
_cell_volume 4519(3)
_computing_cell_refinement 'CrysAlis CCD, Oxford Diffraction Ltd.'
_computing_data_collection 'CrysAlis RED, Oxford Diffraction Ltd.'
_computing_data_reduction 'CrysAlis RED, Oxford Diffraction Ltd.'
_computing_structure_refinement 'SHELXL-97 (Sheldrick, 2008)'
_computing_structure_solution 'SHELXS-97 (Sheldrick, 2008)'
_diffrn_ambient_temperature 100(2)
_diffrn_measured_fraction_theta_full 0.999
_diffrn_measured_fraction_theta_max 0.999
_diffrn_measurement_device_type 'Xcalibur PX KM4CCD'
_diffrn_measurement_method '\f and \w'
_diffrn_radiation_monochromator graphite
_diffrn_radiation_source 'fine-focus sealed tube'
_diffrn_radiation_type MoK\a
_diffrn_radiation_wavelength 0.71073
_diffrn_reflns_av_R_equivalents 0.0665
_diffrn_reflns_av_sigmaI/netI 0.0442
_diffrn_reflns_limit_h_max 27
_diffrn_reflns_limit_h_min -15
_diffrn_reflns_limit_k_max 27
_diffrn_reflns_limit_k_min -27
_diffrn_reflns_limit_l_max 18
_diffrn_reflns_limit_l_min -18
_diffrn_reflns_number 41729
_diffrn_reflns_theta_full 26.50
_diffrn_reflns_theta_max 30.03
_diffrn_reflns_theta_min 2.56
_exptl_absorpt_coefficient_mu 2.432
_exptl_absorpt_correction_T_max 0.742
_exptl_absorpt_correction_T_min 0.433
_exptl_absorpt_correction_type analytical
_exptl_absorpt_process_details
;
CrysAlis RED, Oxford Diffraction Ltd.,
Version 1.171.32.5
Analytical numeric absorption correction using a 
multifaceted crystal model based on expressions
 derived by R.C. Clark & J.S. Reid.
(Clark, R. C. & Reid, J. S. (1995). Acta Cryst. A51, 887-897)
;
_exptl_crystal_colour blue
_exptl_crystal_density_diffrn 1.400
_exptl_crystal_description block
_exptl_crystal_F_000 1941
_exptl_crystal_size_max 0.31
_exptl_crystal_size_mid 0.15
_exptl_crystal_size_min 0.15
_refine_diff_density_max 2.287
_refine_diff_density_min -1.355
_refine_diff_density_rms 0.128
_refine_ls_extinction_method none
_refine_ls_goodness_of_fit_ref 1.140
_refine_ls_hydrogen_treatment constr
_refine_ls_matrix_type full
_refine_ls_number_parameters 216
_refine_ls_number_reflns 4589
_refine_ls_number_restraints 4
_refine_ls_restrained_S_all 1.140
_refine_ls_R_factor_all 0.0830
_refine_ls_R_factor_gt 0.0549
_refine_ls_shift/su_max 0.001
_refine_ls_shift/su_mean 0.000
_refine_ls_structure_factor_coef Fsqd
_refine_ls_weighting_details 'calc w=1/[\s^2^(Fo^2^)+(0.0354P)^2^+20.8458P] where P=(Fo^2^+2Fc^2^)/3'
_refine_ls_weighting_scheme calc
_refine_ls_wR_factor_gt 0.1230
_refine_ls_wR_factor_ref 0.1328
_reflns_number_gt 3448
_reflns_number_total 4589
_reflns_threshold_expression >2sigma(I)
_cod_data_source_file ic300538q_si_001_11.cif
_cod_data_source_block gis739a
_cod_original_cell_volume 4518(3)
_cod_database_code 4329279

loop_
_symmetry_equiv_pos_as_xyz
'x, y, z'
'-y, x-y, z'
'-x+y, -x, z'
'-x, -y, z+1/2'
'y, -x+y, z+1/2'
'x-y, x, z+1/2'
'-x, -y, -z'
'y, -x+y, -z'
'x-y, x, -z'
'x, y, -z-1/2'
'-y, x-y, -z-1/2'
'-x+y, -x, -z-1/2'

loop_
_atom_site_label
_atom_site_type_symbol
_atom_site_fract_x
_atom_site_fract_y
_atom_site_fract_z
_atom_site_U_iso_or_equiv
_atom_site_adp_type
_atom_site_occupancy
_atom_site_symmetry_multiplicity
_atom_site_calc_flag
_atom_site_refinement_flags
_atom_site_disorder_assembly
_atom_site_disorder_group
Tm Tm 0.6667 0.3333 0.7500 0.02214(12) Uani 1 6 d S . .
Cu Cu 0.83236(3) 0.46972(4) 0.86741(5) 0.03219(16) Uani 1 1 d . . .
O1 O 0.7712(3) 0.4606(3) 0.7500 0.0268(9) Uani 1 2 d S . .
H1 H 0.7536 0.4999 0.7500 0.032 Uiso 1 2 calc SR . .
O11 O 0.76122(19) 0.35606(19) 0.8782(2) 0.0297(7) Uani 1 1 d . . .
O21 O 0.7398(3) 0.2501(2) 0.9642(3) 0.0579(12) Uani 1 1 d . . .
N11 N 0.8903(3) 0.4520(3) 0.9752(4) 0.0480(12) Uani 1 1 d . A .
H11A H 0.9360 0.4582 0.9491 0.058 Uiso 1 1 calc R . .
H11B H 0.9027 0.4886 1.0252 0.058 Uiso 1 1 calc R . .
C11 C 0.7772(3) 0.3205(3) 0.9482(4) 0.0466(14) Uani 1 1 d . A .
C21 C 0.8449(5) 0.3729(4) 1.0201(6) 0.078(3) Uani 1 1 d . . .
C31 C 0.8848(9) 0.3385(11) 1.0622(11) 0.060(4) Uani 0.50 1 d P A 1
H31A H 0.9206 0.3728 1.1143 0.090 Uiso 0.50 1 calc PR A 1
H31B H 0.9143 0.3301 1.0094 0.090 Uiso 0.50 1 calc PR A 1
H31C H 0.8475 0.2885 1.0926 0.090 Uiso 0.50 1 calc PR A 1
C311 C 0.9101(11) 0.3387(12) 1.0064(13) 0.073(5) Uani 0.50 1 d P A 2
H31D H 0.9565 0.3704 1.0475 0.110 Uiso 0.50 1 calc PR A 2
H31E H 0.9252 0.3420 0.9353 0.110 Uiso 0.50 1 calc PR A 2
H31F H 0.8853 0.2844 1.0288 0.110 Uiso 0.50 1 calc PR A 2
C41 C 0.7941(10) 0.3884(13) 1.1214(12) 0.059(5) Uani 0.50 1 d P A 3
H41A H 0.7576 0.3384 1.1525 0.089 Uiso 0.50 1 calc PR A 3
H41B H 0.7654 0.4128 1.0950 0.089 Uiso 0.50 1 calc PR A 3
H41C H 0.8316 0.4225 1.1722 0.089 Uiso 0.50 1 calc PR A 3
C411 C 0.8220(12) 0.3678(12) 1.1136(12) 0.072(5) Uani 0.50 1 d P A 4
H41D H 0.7943 0.3131 1.1344 0.108 Uiso 0.50 1 calc PR A 4
H41E H 0.7873 0.3893 1.1195 0.108 Uiso 0.50 1 calc PR A 4
H41F H 0.8674 0.3971 1.1573 0.108 Uiso 0.50 1 calc PR A 4
O12 O 0.9151(2) 0.5750(2) 0.8353(3) 0.0438(9) Uani 1 1 d . . .
C12 C 0.9372(4) 0.6073(5) 0.7500 0.0432(19) Uani 1 2 d S . .
C22 C 0.9959(5) 0.6917(5) 0.7500 0.060(3) Uani 1 2 d S . .
H22A H 0.9893 0.7160 0.8010 0.090 Uiso 1 1 d R . .
H22C H 1.0477 0.6995 0.7500 0.090 Uiso 1 2 d SR . .
O13 O 0.9097(3) 0.4164(3) 0.7500 0.0367(12) Uani 1 2 d S . .
N13 N 0.9805(4) 0.4514(4) 0.7500 0.052(2) Uani 1 2 d S . .
O23 O 1.0097(6) 0.4551(6) 0.8500(7) 0.046(2) Uani 0.50 1 d P . .
O33 O 1.0266(6) 0.4870(8) 0.8062(9) 0.065(3) Uani 0.50 1 d P . .
O1M O 0.7441(6) 0.5787(5) 0.7804(8) 0.074(4) Uani 0.50 1 d P B -5
H1M H 0.6946 0.5516 0.7624 0.111 Uiso 0.50 1 d PR B -5
C1M C 0.7754(11) 0.6469(11) 0.7188(15) 0.103(7) Uiso 0.50 1 d P B -5
H1M1 H 0.7460 0.6738 0.7301 0.155 Uiso 0.50 1 calc PR B -5
H1M2 H 0.7716 0.6321 0.6475 0.155 Uiso 0.50 1 calc PR B -5
H1M3 H 0.8301 0.6816 0.7365 0.155 Uiso 0.50 1 calc PR B -5
O1E O 0.7589(19) 0.118(3) 0.2500 0.22(2) Uani 0.50 2 d SPD . 2
C1E C 0.7363(18) 0.126(2) 0.1600(7) 0.22(3) Uani 0.50 1 d PD . 2
H1E1 H 0.7378 0.1762 0.1502 0.264 Uiso 0.50 1 calc PR . 2
H1E2 H 0.6857 0.0818 0.1385 0.264 Uiso 0.50 1 calc PR . 2
C2E C 0.805(2) 0.124(2) 0.118(3) 0.40(7) Uani 0.50 1 d PD . 2
H2E1 H 0.8021 0.1225 0.0440 0.601 Uiso 0.50 1 calc PR . 2
H2E2 H 0.8057 0.0782 0.1431 0.601 Uiso 0.50 1 calc PR . 2
H2E3 H 0.8529 0.1712 0.1391 0.601 Uiso 0.50 1 calc PR . 2
O1S O 0.760(3) 0.090(3) 1.067(4) 0.36(4) Uani 0.50 1 d P C 3
H1S H 0.7486 0.1258 1.0685 0.542 Uiso 0.50 1 calc PR C 3
C1S C 0.832(5) 0.113(2) 0.983(5) 0.42(6) Uani 0.50 1 d P C 3
H1S1 H 0.8112 0.1064 0.9144 0.623 Uiso 0.50 1 calc PR C 3
H1S2 H 0.8539 0.0793 0.9934 0.623 Uiso 0.50 1 calc PR C 3
H1S3 H 0.8725 0.1676 0.9929 0.623 Uiso 0.50 1 calc PR C 3
O2S O 0.933(3) 0.095(3) 0.2500 0.17(2) Uiso 0.25 2 d SPD . .
H2S H 0.9708 0.0870 0.2500 0.249 Uiso 0.25 2 d SPR . .
C3S C 0.866(4) 0.024(4) 0.2500 0.13(3) Uiso 0.25 2 d SPD . .
H3S1 H 0.8633 -0.0062 0.3103 0.198 Uiso 0.25 1 d PR . .
H3S2 H 0.8238 0.0351 0.2500 0.198 Uiso 0.25 2 d SPR . .

loop_
_atom_site_aniso_label
_atom_site_aniso_U_11
_atom_site_aniso_U_22
_atom_site_aniso_U_33
_atom_site_aniso_U_23
_atom_site_aniso_U_13
_atom_site_aniso_U_12
Tm 0.02584(16) 0.02584(16) 0.01475(19) 0.000 0.000 0.01292(8)
Cu 0.0281(3) 0.0333(3) 0.0299(3) -0.0072(2) -0.0059(2) 0.0115(3)
O1 0.028(2) 0.027(2) 0.026(2) 0.000 0.000 0.014(2)
O11 0.0315(17) 0.0319(17) 0.0222(15) -0.0006(13) -0.0053(13) 0.0132(15)
O21 0.071(3) 0.039(2) 0.053(3) 0.0025(19) -0.036(2) 0.020(2)
N11 0.044(3) 0.050(3) 0.042(3) -0.014(2) -0.022(2) 0.017(2)
C11 0.047(3) 0.046(3) 0.035(3) -0.001(2) -0.020(2) 0.015(3)
C21 0.078(5) 0.055(4) 0.067(5) 0.001(3) -0.054(4) 0.008(4)
C31 0.048(8) 0.092(11) 0.041(7) 0.010(8) -0.019(7) 0.037(8)
C311 0.069(11) 0.081(11) 0.069(11) -0.004(10) -0.044(10) 0.037(10)
C41 0.047(9) 0.092(14) 0.032(6) -0.014(7) -0.014(6) 0.029(8)
C411 0.088(15) 0.072(11) 0.028(7) -0.009(7) -0.026(9) 0.019(10)
O12 0.035(2) 0.034(2) 0.055(2) -0.0080(18) -0.0035(18) 0.0119(17)
C12 0.027(4) 0.035(4) 0.067(6) 0.000 0.000 0.015(3)
C22 0.044(5) 0.034(4) 0.095(8) 0.000 0.000 0.014(4)
O13 0.022(2) 0.040(3) 0.037(3) 0.000 0.000 0.007(2)
N13 0.027(3) 0.029(3) 0.096(6) 0.000 0.000 0.013(3)
O23 0.031(5) 0.056(6) 0.040(5) -0.010(4) -0.010(4) 0.013(4)
O33 0.036(6) 0.086(9) 0.062(7) -0.024(6) -0.006(5) 0.021(6)
O1M 0.080(6) 0.057(5) 0.103(13) -0.026(5) -0.030(6) 0.048(5)
O1E 0.10(2) 0.35(6) 0.14(3) 0.000 0.000 0.05(3)
C1E 0.10(2) 0.12(3) 0.35(8) 0.09(4) 0.02(4) -0.01(2)
C2E 0.55(12) 0.055(17) 0.46(10) -0.01(3) -0.41(10) 0.05(4)
O1S 0.26(4) 0.33(6) 0.41(8) 0.24(6) -0.06(5) 0.09(4)
C1S 0.68(14) 0.11(3) 0.32(7) -0.10(4) -0.29(9) 0.10(5)

loop_
_atom_type_symbol
_atom_type_description
_atom_type_scat_dispersion_real
_atom_type_scat_dispersion_imag
_atom_type_scat_source
C C 0.0033 0.0016 'International Tables Vol C Tables 4.2.6.8 and 6.1.1.4'
H H 0.0000 0.0000 'International Tables Vol C Tables 4.2.6.8 and 6.1.1.4'
N N 0.0061 0.0033 'International Tables Vol C Tables 4.2.6.8 and 6.1.1.4'
O O 0.0106 0.0060 'International Tables Vol C Tables 4.2.6.8 and 6.1.1.4'
Cu Cu 0.3201 1.2651 'International Tables Vol C Tables 4.2.6.8 and 6.1.1.4'
Tm Tm -0.3139 5.2483 'International Tables Vol C Tables 4.2.6.8 and 6.1.1.4'

loop_
_geom_angle_atom_site_label_1
_geom_angle_atom_site_label_2
_geom_angle_atom_site_label_3
_geom_angle
_geom_angle_site_symmetry_1
_geom_angle_site_symmetry_3
O1 Tm O1 120.0 2_655 .
O1 Tm O11 134.88(8) 2_655 10_557
O1 Tm O11 66.93(11) . 10_557
O11 Tm O11 90.00(16) 10_557 .
O1 Tm O11 71.71(11) 2_655 3_665
O11 Tm O11 138.59(6) 10_557 3_665
O11 Tm O11 75.52(12) . 3_665
O1 Tm O11 71.71(11) 2_655 12_667
O1 Tm O11 134.88(8) . 12_667
O1 Tm O11 66.93(11) 3_665 12_667
O11 Tm O11 75.52(12) 10_557 12_667
O11 Tm O11 138.59(6) . 12_667
O11 Tm O11 90.00(16) 3_665 12_667
O1 Tm O11 66.93(11) 2_655 2_655
O1 Tm O11 71.71(11) . 2_655
O1 Tm O11 134.89(8) 3_665 2_655
O11 Tm O11 138.59(6) 10_557 2_655
O11 Tm O11 75.52(12) . 2_655
O11 Tm O11 75.52(12) 3_665 2_655
O11 Tm O11 138.59(6) 12_667 2_655
O1 Tm O11 66.93(11) 2_655 11_657
O1 Tm O11 71.71(11) . 11_657
O1 Tm O11 134.89(8) 3_665 11_657
O11 Tm O11 75.52(12) 10_557 11_657
O11 Tm O11 138.59(6) . 11_657
O11 Tm O11 138.59(6) 3_665 11_657
O11 Tm O11 75.52(12) 12_667 11_657
O11 Tm O11 90.00(16) 2_655 11_657
O1 Tm Cu 32.77(6) 2_655 2_655
O1 Tm Cu 99.61(10) . 2_655
O1 Tm Cu 132.38(9) 3_665 2_655
O11 Tm Cu 154.43(8) 10_557 2_655
O11 Tm Cu 104.97(8) . 2_655
O11 Tm Cu 66.41(8) 3_665 2_655
O11 Tm Cu 104.09(8) 12_667 2_655
O11 Tm Cu 34.54(8) 2_655 2_655
O11 Tm Cu 79.63(8) 11_657 2_655
O1 Tm Cu 32.77(6) 2_655 11_657
O1 Tm Cu 99.61(10) . 11_657
O1 Tm Cu 132.38(9) 3_665 11_657
O11 Tm Cu 104.97(8) 10_557 11_657
O11 Tm Cu 154.43(8) . 11_657
O11 Tm Cu 104.09(8) 3_665 11_657
O11 Tm Cu 66.41(8) 12_667 11_657
O11 Tm Cu 79.63(8) 2_655 11_657
O11 Tm Cu 34.54(8) 11_657 11_657
Cu Tm Cu 54.16(3) 2_655 11_657
O1 Tm Cu 99.60(10) 2_655 3_665
O1 Tm Cu 132.38(9) . 3_665
O1 Tm Cu 32.77(6) 3_665 3_665
O11 Tm Cu 104.09(8) 10_557 3_665
O11 Tm Cu 66.41(8) . 3_665
O11 Tm Cu 34.54(8) 3_665 3_665
O11 Tm Cu 79.63(8) 12_667 3_665
O11 Tm Cu 104.97(8) 2_655 3_665
O11 Tm Cu 154.43(8) 11_657 3_665
Cu Tm Cu 100.904(19) 2_655 3_665
Cu Tm Cu 127.127(8) 11_657 3_665
O1 Cu O12 94.49(18) . .
O1 Cu N11 164.7(2) . .
O12 Cu N11 95.44(19) . .
O1 Cu O11 83.94(16) . .
O12 Cu O11 166.98(16) . .
N11 Cu O11 83.78(17) . .
O1 Cu O21 89.79(16) . 2_655
O12 Cu O21 103.35(17) . 2_655
N11 Cu O21 99.1(2) . 2_655
O11 Cu O21 89.59(16) . 2_655
O1 Cu Tm 41.03(13) . .
O12 Cu Tm 135.31(13) . .
N11 Cu Tm 127.19(14) . .
O11 Cu Tm 43.43(9) . .
O21 Cu Tm 84.42(10) 2_655 .
Cu O1 Cu 107.7(2) . 10_557
Cu O1 Tm 106.21(15) . .
Cu O1 Tm 106.20(15) 10_557 .
Cu O1 H1 112.1 . .
Cu O1 H1 112.1 10_557 .
Tm O1 H1 112.1 . .
C11 O11 Cu 116.3(3) . .
C11 O11 Tm 141.7(3) . .
Cu O11 Tm 102.03(13) . .
C11 O21 Cu 122.5(3) . 3_665
C21 N11 Cu 112.1(3) . .
C21 N11 H11A 109.2 . .
Cu N11 H11A 109.2 . .
C21 N11 H11B 109.2 . .
Cu N11 H11B 109.2 . .
H11A N11 H11B 107.9 . .
O21 C11 O11 124.7(5) . .
O21 C11 C21 119.0(5) . .
O11 C11 C21 116.2(5) . .
C411 C21 C31 80.9(12) . .
C411 C21 N11 117.6(11) . .
C31 C21 N11 118.9(9) . .
C411 C21 C11 112.3(10) . .
C31 C21 C11 115.6(9) . .
N11 C21 C11 109.2(5) . .
C411 C21 C311 111.3(12) . .
N11 C21 C311 101.1(9) . .
C11 C21 C311 103.8(8) . .
C31 C21 C41 106.8(10) . .
N11 C21 C41 102.3(9) . .
C11 C21 C41 101.6(8) . .
C311 C21 C41 137.1(9) . .
C21 C31 H31A 109.5 . .
C21 C31 H31B 109.5 . .
C21 C31 H31C 109.5 . .
C21 C311 H31D 109.5 . .
C21 C311 H31E 109.5 . .
H31D C311 H31E 109.5 . .
C21 C311 H31F 109.5 . .
H31D C311 H31F 109.5 . .
H31E C311 H31F 109.5 . .
C21 C41 H41A 109.5 . .
C21 C41 H41B 109.5 . .
C21 C41 H41C 109.5 . .
C21 C411 H41D 109.5 . .
C21 C411 H41E 109.5 . .
C21 C411 H41F 109.5 . .
C12 O12 Cu 129.1(4) . .
O12 C12 O12 126.6(7) . 10_557
O12 C12 C22 116.7(4) . .
O12 C12 C22 116.7(4) 10_557 .
C12 C22 H22A 111.7 . .
C12 C22 H22C 110.7 . .
H22A C22 H22C 110.8 . .
O33 N13 O33 83.6(13) 10_557 .
O33 N13 O13 135.2(7) 10_557 .
O33 N13 O13 135.2(7) . .
O33 N13 O23 113.6(9) . 10_557
O13 N13 O23 110.6(5) . 10_557
O33 N13 O23 113.6(9) 10_557 .
O13 N13 O23 110.6(5) . .
O23 N13 O23 135.2(10) 10_557 .
O33 O23 N13 50.8(11) . .
O23 O33 N13 95.5(15) . .
O23 O33 O33 136.7(14) . 10_557
N13 O33 O33 48.2(7) . 10_557
C1M O1M H1M 104.3 . .
C1E O1E C1E 130(4) . 10_556
O1E C1E C2E 88(3) . .
O1E C1E H1E1 114.0 . .
C2E C1E H1E1 114.0 . .
O1E C1E H1E2 114.0 . .
C2E C1E H1E2 114.0 . .
H1E1 C1E H1E2 111.2 . .
C1E C2E H2E1 109.5 . .
C1E C2E H2E2 109.5 . .
H2E1 C2E H2E2 109.5 . .
C1E C2E H2E3 109.5 . .
H2E1 C2E H2E3 109.5 . .
H2E2 C2E H2E3 109.5 . .
C1S O1S H1S 109.5 . .
O1S C1S H1S1 109.5 . .
O1S C1S H1S2 109.5 . .
H1S1 C1S H1S2 109.5 . .
O1S C1S H1S3 109.5 . .
H1S1 C1S H1S3 109.5 . .
H1S2 C1S H1S3 109.5 . .
C3S O2S H2S 107.2 . .
O2S C3S H3S1 111.0 . .
O2S C3S H3S2 105.8 . .
H3S1 C3S H3S2 110.3 . .

loop_
_geom_bond_atom_site_label_1
_geom_bond_atom_site_label_2
_geom_bond_distance
_geom_bond_site_symmetry_2
Tm O1 2.334(5) .
Tm O11 2.400(3) .
Tm Cu 3.4147(11) 2_655
Cu O1 1.925(3) .
Cu O12 1.953(4) .
Cu N11 1.972(5) .
Cu O11 1.980(3) .
Cu O21 2.264(4) 2_655
O1 Cu 1.925(3) 10_557
O1 H1 1.0000 .
O11 C11 1.296(6) .
O21 C11 1.231(7) .
O21 Cu 2.264(4) 3_665
N11 C21 1.488(9) .
N11 H11A 0.9200 .
N11 H11B 0.9200 .
C11 C21 1.547(8) .
C21 C411 1.306(19) .
C21 C31 1.395(16) .
C21 C311 1.75(2) .
C21 C41 1.795(18) .
C31 H31A 0.9800 .
C31 H31B 0.9800 .
C31 H31C 0.9800 .
C311 H31D 0.9800 .
C311 H31E 0.9800 .
C311 H31F 0.9800 .
C41 H41A 0.9800 .
C41 H41B 0.9800 .
C41 H41C 0.9800 .
C411 H41D 0.9800 .
C411 H41E 0.9800 .
C411 H41F 0.9800 .
O12 C12 1.264(5) .
C12 C22 1.488(11) .
C22 H22A 0.8768 .
C22 H22C 0.9596 .
O13 N13 1.217(8) .
N13 O33 1.115(12) .
N13 O23 1.432(10) .
O23 O33 0.798(13) .
O33 O33 1.49(2) 10_557
O1M C1M 1.43(2) .
O1M H1M 0.8848 .
C1M H1M1 0.9800 .
C1M H1M2 0.9800 .
C1M H1M3 0.9800 .
O1E C1E 1.314(18) .
C1E C2E 1.49(2) .
C1E H1E1 0.9900 .
C1E H1E2 0.9900 .
C2E H2E1 0.9800 .
C2E H2E2 0.9800 .
C2E H2E3 0.9800 .
O1S C1S 1.68(9) .
O1S H1S 0.8400 .
C1S H1S1 0.9800 .
C1S H1S2 0.9800 .
C1S H1S3 0.9800 .
O2S C3S 1.38(2) .
O2S H2S 0.8411 .
C3S H3S1 0.9842 .
C3S H3S2 0.9686 .
